data_2234292
loop_
_publ_author_name
'Kang, Sung Kwon'
'Cho, Nam Sook'
'Jang, Siyoung'

_publ_section_title
;
 5-({3-[(5-Amino-1,3,4-thiadiazol-2-yl)sulfanylmethyl]benzyl}sulfanyl)-1,3,4-thiadiazol-2-amine
;
_journal_coeditor_code IS5100
_journal_issue 4
_journal_name_full 'Acta Crystallographica Section E'
_journal_page_first o1241
_journal_paper_doi 10.1107/S1600536812013116
_journal_volume 68
_journal_year 2012
_chemical_formula_iupac 'C12 H12 N6 S4'
_chemical_formula_moiety 'C12 H12 N6 S4'
_chemical_formula_sum 'C12 H12 N6 S4'
_chemical_formula_weight 368.52
_chemical_name_systematic
;
5-({3-[(5-Amino-1,3,4-thiadiazol-2-yl)sulfanylmethyl]benzyl}sulfanyl)-1,3,4-
thiadiazol-2-amine
;
_space_group_IT_number 15
_symmetry_cell_setting monoclinic
_symmetry_space_group_name_Hall '-C 2yc'
_symmetry_space_group_name_H-M 'C 1 2/c 1'
_atom_sites_solution_hydrogens geom
_atom_sites_solution_primary direct
_atom_sites_solution_secondary difmap
_audit_creation_method 'WinGX routine CIF_UPDATE'
_cell_angle_alpha 90
_cell_angle_beta 90.3730(10)
_cell_angle_gamma 90
_cell_formula_units_Z 8
_cell_length_a 16.3579(10)
_cell_length_b 6.1382(4)
_cell_length_c 30.7095(18)
_cell_measurement_reflns_used 3247
_cell_measurement_temperature 296(2)
_cell_measurement_theta_max 22.13
_cell_measurement_theta_min 2.49
_cell_volume 3083.4(3)
_computing_cell_refinement 'SAINT (Bruker, 2002)'
_computing_data_collection 'SMART (Bruker, 2002)'
_computing_data_reduction 'SAINT (Bruker, 2002)'
_computing_molecular_graphics 'ORTEP-3 (Farrugia, 1997)'
_computing_publication_material 'WinGX (Farrugia, 1999)'
_computing_structure_refinement 'SHELXL97 (Sheldrick, 2008)'
_computing_structure_solution 'SHELXS97 (Sheldrick, 2008)'
_diffrn_ambient_temperature 296(2)
_diffrn_measured_fraction_theta_full 1
_diffrn_measured_fraction_theta_max 1
_diffrn_measurement_device_type 'Bruker SMART CCD area-detector'
_diffrn_measurement_method '\f and \w scans'
_diffrn_radiation_monochromator graphite
_diffrn_radiation_type MoK\a
_diffrn_radiation_wavelength 0.71073
_diffrn_reflns_av_R_equivalents 0.0824
_diffrn_reflns_limit_h_max 21
_diffrn_reflns_limit_h_min -21
_diffrn_reflns_limit_k_max 8
_diffrn_reflns_limit_k_min -8
_diffrn_reflns_limit_l_max 40
_diffrn_reflns_limit_l_min -40
_diffrn_reflns_number 22777
_diffrn_reflns_theta_full 28.28
_diffrn_reflns_theta_max 28.28
_diffrn_reflns_theta_min 1.33
_exptl_absorpt_coefficient_mu 0.62
_exptl_absorpt_correction_T_max 0.96
_exptl_absorpt_correction_T_min 0.91
_exptl_absorpt_correction_type multi-scan
_exptl_absorpt_process_details '(SADABS; Bruker, 2002)'
_exptl_crystal_colour colourless
_exptl_crystal_density_diffrn 1.588
_exptl_crystal_density_method 'not measured'
_exptl_crystal_description block
_exptl_crystal_F_000 1520
_exptl_crystal_size_max 0.14
_exptl_crystal_size_mid 0.12
_exptl_crystal_size_min 0.06
_refine_diff_density_max 0.267
_refine_diff_density_min -0.346
_refine_ls_extinction_method none
_refine_ls_goodness_of_fit_ref 0.883
_refine_ls_hydrogen_treatment constr
_refine_ls_matrix_type full
_refine_ls_number_parameters 199
_refine_ls_number_reflns 3836
_refine_ls_number_restraints 0
_refine_ls_restrained_S_all 0.883
_refine_ls_R_factor_all 0.0679
_refine_ls_R_factor_gt 0.0386
_refine_ls_shift/su_max 0.001
_refine_ls_shift/su_mean 0
_refine_ls_structure_factor_coef Fsqd
_refine_ls_weighting_details 'calc w=1/[\s^2^(Fo^2^)+(0.0280P)^2^] where P=(Fo^2^+2Fc^2^)/3'
_refine_ls_weighting_scheme calc
_refine_ls_wR_factor_ref 0.0765
_reflns_number_gt 2387
_reflns_number_total 3836
_reflns_threshold_expression >2\s(I)
_cod_data_source_file is5100.cif
_cod_data_source_block I
_cod_original_sg_symbol_H-M 'C 2/c'
_cod_database_code 2234292
_cod_database_fobs_code 2234292

loop_
_symmetry_equiv_pos_as_xyz
'x, y, z'
'-x, y, -z+1/2'
'x+1/2, y+1/2, z'
'-x+1/2, y+1/2, -z+1/2'
'-x, -y, -z'
'x, -y, z-1/2'
'-x+1/2, -y+1/2, -z'
'x+1/2, -y+1/2, z-1/2'

loop_
_atom_site_type_symbol
_atom_site_label
_atom_site_fract_x
_atom_site_fract_y
_atom_site_fract_z
_atom_site_U_iso_or_equiv
_atom_site_adp_type
_atom_site_calc_flag
_atom_site_refinement_flags
_atom_site_occupancy
C C1 0.07088(13) 0.5674(4) 0.54356(7) 0.0349(5) Uani d . 1
C C2 0.04110(13) 0.4333(3) 0.57612(7) 0.0355(5) Uani d . 1
H H2 0.0609 0.2917 0.5784 0.043 Uiso calc R 1
C C3 -0.01744(12) 0.5042(4) 0.60545(7) 0.0354(5) Uani d . 1
C C4 -0.04693(13) 0.7144(4) 0.60143(8) 0.0427(6) Uani d . 1
H H4 -0.0857 0.7658 0.6209 0.051 Uiso calc R 1
C C5 -0.01915(14) 0.8485(4) 0.56860(8) 0.0462(6) Uani d . 1
H H5 -0.0406 0.9881 0.5657 0.055 Uiso calc R 1
C C6 0.04010(14) 0.7777(4) 0.54005(7) 0.0428(6) Uani d . 1
H H6 0.0594 0.8706 0.5185 0.051 Uiso calc R 1
C C7 0.13626(13) 0.4864(4) 0.51346(7) 0.0400(5) Uani d . 1
H H7A 0.1306 0.5602 0.4857 0.048 Uiso calc R 1
H H7B 0.128 0.332 0.5084 0.048 Uiso calc R 1
S S8 0.24002(3) 0.52863(9) 0.534089(19) 0.03947(16) Uani d . 1
C C9 0.24017(12) 0.3680(3) 0.58115(7) 0.0327(5) Uani d . 1
S S10 0.22830(4) 0.08693(9) 0.580246(18) 0.03689(15) Uani d . 1
C C11 0.24370(12) 0.0940(4) 0.63625(7) 0.0324(5) Uani d . 1
N N12 0.25717(11) 0.2911(3) 0.65155(6) 0.0376(4) Uani d . 1
N N13 0.25390(10) 0.4480(3) 0.61950(6) 0.0357(4) Uani d . 1
N N14 0.24306(11) -0.0849(3) 0.66089(6) 0.0426(5) Uani d . 1
H H14A 0.2518 -0.0752 0.6885 0.051 Uiso calc R 1
H H14B 0.2339 -0.21 0.6492 0.051 Uiso calc R 1
C C15 -0.04979(13) 0.3540(4) 0.64040(7) 0.0430(6) Uani d . 1
H H15A -0.0909 0.2599 0.6274 0.052 Uiso calc R 1
H H15B -0.0766 0.4418 0.6624 0.052 Uiso calc R 1
S S16 0.02620(4) 0.18512(10) 0.66701(2) 0.04862(18) Uani d . 1
C C17 0.07177(13) 0.3682(3) 0.70332(7) 0.0363(5) Uani d . 1
S S18 0.06869(4) 0.64865(10) 0.69824(2) 0.04757(18) Uani d . 1
C C19 0.12945(13) 0.6580(4) 0.74495(7) 0.0391(5) Uani d . 1
N N20 0.14884(12) 0.4662(3) 0.76028(6) 0.0430(5) Uani d . 1
N N21 0.11434(12) 0.2993(3) 0.73582(6) 0.0455(5) Uani d . 1
N N22 0.15219(12) 0.8447(3) 0.76364(6) 0.0564(6) Uani d . 1
H H22A 0.1812 0.8428 0.7871 0.068 Uiso calc R 1
H H22B 0.1378 0.9669 0.7522 0.068 Uiso calc R 1

loop_
_atom_site_aniso_label
_atom_site_aniso_U_11
_atom_site_aniso_U_22
_atom_site_aniso_U_33
_atom_site_aniso_U_12
_atom_site_aniso_U_13
_atom_site_aniso_U_23
C1 0.0349(12) 0.0417(14) 0.0280(12) -0.0008(10) -0.0064(10) -0.0027(10)
C2 0.0362(12) 0.0349(13) 0.0352(13) 0.0035(10) -0.0030(10) -0.0004(10)
C3 0.0317(12) 0.0423(14) 0.0321(12) -0.0024(10) -0.0065(10) -0.0041(10)
C4 0.0346(13) 0.0476(15) 0.0459(15) 0.0054(11) -0.0044(11) -0.0113(12)
C5 0.0479(14) 0.0370(14) 0.0536(16) 0.0071(11) -0.0094(13) -0.0018(12)
C6 0.0462(14) 0.0424(15) 0.0396(14) -0.0021(11) -0.0070(12) 0.0072(11)
C7 0.0456(13) 0.0470(14) 0.0274(12) -0.0006(11) -0.0020(10) 0.0012(10)
S8 0.0410(3) 0.0396(3) 0.0378(3) -0.0032(3) 0.0021(3) 0.0052(3)
C9 0.0325(12) 0.0314(12) 0.0342(12) 0.0007(9) -0.0004(10) -0.0016(10)
S10 0.0477(3) 0.0329(3) 0.0300(3) -0.0021(3) -0.0028(3) -0.0039(2)
C11 0.0291(11) 0.0390(13) 0.0293(12) 0.0001(10) -0.0014(9) 0.0001(10)
N12 0.0464(11) 0.0360(11) 0.0303(10) -0.0010(9) -0.0045(9) -0.0034(8)
N13 0.0402(11) 0.0322(11) 0.0346(11) 0.0009(8) -0.0033(9) -0.0035(8)
N14 0.0574(13) 0.0386(11) 0.0317(11) -0.0075(10) -0.0053(9) 0.0026(9)
C15 0.0394(13) 0.0529(15) 0.0368(13) -0.0049(11) 0.0008(11) -0.0068(11)
S16 0.0673(4) 0.0363(4) 0.0422(4) -0.0041(3) -0.0036(3) 0.0014(3)
C17 0.0404(13) 0.0365(13) 0.0320(13) -0.0004(10) 0.0039(10) 0.0041(10)
S18 0.0620(4) 0.0349(3) 0.0455(4) -0.0020(3) -0.0187(3) 0.0072(3)
C19 0.0411(13) 0.0430(15) 0.0331(13) -0.0007(11) -0.0043(10) 0.0065(11)
N20 0.0550(13) 0.0369(12) 0.0370(11) 0.0018(10) -0.0075(10) 0.0058(9)
N21 0.0605(13) 0.0370(12) 0.0389(12) 0.0034(10) -0.0054(10) 0.0045(9)
N22 0.0771(16) 0.0392(12) 0.0525(14) -0.0017(11) -0.0322(12) 0.0058(10)

loop_
_atom_type_symbol
_atom_type_description
_atom_type_scat_dispersion_real
_atom_type_scat_dispersion_imag
_atom_type_scat_source
C C 0.0033 0.0016 'International Tables Vol C Tables 4.2.6.8 and 6.1.1.4'
H H 0 0 'International Tables Vol C Tables 4.2.6.8 and 6.1.1.4'
N N 0.0061 0.0033 'International Tables Vol C Tables 4.2.6.8 and 6.1.1.4'
S S 0.1246 0.1234 'International Tables Vol C Tables 4.2.6.8 and 6.1.1.4'

loop_
_geom_angle_atom_site_label_1
_geom_angle_atom_site_label_2
_geom_angle_atom_site_label_3
_geom_angle
C2 C1 C6 118.6(2)
C2 C1 C7 120.16(19)
C6 C1 C7 121.2(2)
C1 C2 C3 121.9(2)
C1 C2 H2 119
C3 C2 H2 119
C4 C3 C2 118.4(2)
C4 C3 C15 120.6(2)
C2 C3 C15 121.0(2)
C5 C4 C3 120.3(2)
C5 C4 H4 119.8
C3 C4 H4 119.8
C4 C5 C6 120.8(2)
C4 C5 H5 119.6
C6 C5 H5 119.6
C5 C6 C1 119.9(2)
C5 C6 H6 120
C1 C6 H6 120
C1 C7 S8 113.78(15)
C1 C7 H7A 108.8
S8 C7 H7A 108.8
C1 C7 H7B 108.8
S8 C7 H7B 108.8
H7A C7 H7B 107.7
C9 S8 C7 101.71(10)
N13 C9 S10 114.22(16)
N13 C9 S8 122.50(16)
S10 C9 S8 123.17(12)
C9 S10 C11 86.78(10)
N12 C11 N14 123.81(19)
N12 C11 S10 113.52(16)
N14 C11 S10 122.66(17)
C11 N12 N13 112.45(17)
C9 N13 N12 113.00(17)
C11 N14 H14A 120
C11 N14 H14B 120
H14A N14 H14B 120
C3 C15 S16 115.29(15)
C3 C15 H15A 108.5
S16 C15 H15A 108.5
C3 C15 H15B 108.5
S16 C15 H15B 108.5
H15A C15 H15B 107.5
C17 S16 C15 102.05(11)
N21 C17 S18 114.41(17)
N21 C17 S16 120.73(17)
S18 C17 S16 124.80(13)
C17 S18 C19 86.69(11)
N20 C19 N22 123.6(2)
N20 C19 S18 113.79(17)
N22 C19 S18 122.63(17)
C19 N20 N21 111.92(18)
C17 N21 N20 113.17(18)
C19 N22 H22A 120
C19 N22 H22B 120
H22A N22 H22B 120

loop_
_geom_bond_atom_site_label_1
_geom_bond_atom_site_label_2
_geom_bond_distance
C1 C2 1.386(3)
C1 C6 1.390(3)
C1 C7 1.503(3)
C2 C3 1.389(3)
C2 H2 0.93
C3 C4 1.383(3)
C3 C15 1.513(3)
C4 C5 1.381(3)
C4 H4 0.93
C5 C6 1.381(3)
C5 H5 0.93
C6 H6 0.93
C7 S8 1.826(2)
C7 H7A 0.97
C7 H7B 0.97
S8 C9 1.749(2)
C9 N13 1.294(2)
C9 S10 1.737(2)
S10 C11 1.737(2)
C11 N12 1.316(3)
C11 N14 1.334(3)
N12 N13 1.378(2)
N14 H14A 0.86
N14 H14B 0.86
C15 S16 1.810(2)
C15 H15A 0.97
C15 H15B 0.97
S16 C17 1.747(2)
C17 N21 1.285(3)
C17 S18 1.729(2)
S18 C19 1.741(2)
C19 N20 1.306(3)
C19 N22 1.333(3)
N20 N21 1.388(2)
N22 H22A 0.86
N22 H22B 0.86

loop_
_geom_hbond_atom_site_label_D
_geom_hbond_atom_site_label_H
_geom_hbond_atom_site_label_A
_geom_hbond_site_symmetry_A
_geom_hbond_distance_DH
_geom_hbond_distance_HA
_geom_hbond_distance_DA
_geom_hbond_angle_DHA
N14 H14A N20 4_546 0.86 2.27 3.005(3) 144
N14 H14B N13 1_545 0.86 2.31 3.142(2) 162
N22 H22A N12 4_556 0.86 2.15 3.007(3) 171
N22 H22B N21 1_565 0.86 2.14 2.982(3) 168

loop_
_cod_related_entry_id
_cod_related_entry_database
_cod_related_entry_code
1 ChemSpider 6071108
